data_7156609
loop_
_publ_author_name
'da Silva, Vitor A. F.'
'da Silva, Gustavo P.'
'Matsuo, Bianca T.'
'Ali, Akbar'
'Davis, Rebecca L.'
'Zukerman-Schpector, Julio'
'Corr\^ea, Arlene G'
'Paix\~ao, M\'arcio W'

_publ_section_title
;
 Synthesis of (Z)-\b-halo \a,\b-unsaturated carbonyl systems via the
 combination of halotrimethylsilane and tetrafluoroboric acid.
;
_journal_issue 3
_journal_name_full 'Organic &amp; biomolecular chemistry'
_journal_page_first 519
_journal_page_last 526
_journal_paper_doi 10.1039/c8ob02110d
_journal_volume 17
_journal_year 2019
_chemical_formula_moiety 'C15 H10 Br N O3'
_chemical_formula_sum 'C15 H10 Br N O3'
_chemical_formula_weight 332.14
_chemical_melting_point 353.7
_space_group_crystal_system monoclinic
_space_group_IT_number 14
_space_group_name_Hall '-P 2ybc'
_space_group_name_H-M_alt 'P 1 21/c 1'
_symmetry_space_group_name_Hall '-P 2ybc'
_symmetry_space_group_name_H-M 'P 1 21/c 1'
_atom_sites_solution_hydrogens geom
_audit_creation_method SHELXL-2014/6
_audit_update_record
;
2018-05-16 deposited with the CCDC.
2018-12-11 downloaded from the CCDC.
;
_cell_angle_alpha 90
_cell_angle_beta 94.648(2)
_cell_angle_gamma 90
_cell_formula_units_Z 4
_cell_length_a 11.4360(6)
_cell_length_b 8.3742(4)
_cell_length_c 14.1928(8)
_cell_measurement_reflns_used 7260
_cell_measurement_temperature 293(2)
_cell_measurement_theta_max 25.73
_cell_measurement_theta_min 2.38
_cell_volume 1354.74(12)
_computing_cell_refinement 'Bruker SAINT'
_computing_data_collection 'Bruker APEX2'
_computing_data_reduction 'Bruker SAINT'
_computing_molecular_graphics
;
ORTEP-3 for Windows (Farrugia, 2012)
;
_computing_publication_material 'MarvinSketch (ChemAxon, 2010) & PublCIF (Westrip, 2010)'
_computing_structure_refinement 'SHELXL-2014/6 (Sheldrick, 2014)'
_computing_structure_solution 'SIR2014 (Burla et al., 2015)'
_diffrn_ambient_temperature 293(2)
_diffrn_measured_fraction_theta_full 1.000
_diffrn_measured_fraction_theta_max 0.997
_diffrn_measurement_device_type 'Bruker APEX-II CCD'
_diffrn_measurement_method '\f and \w scans'
_diffrn_radiation_type MoK\a
_diffrn_radiation_wavelength 0.71073
_diffrn_reflns_av_R_equivalents 0.0499
_diffrn_reflns_av_unetI/netI 0.0320
_diffrn_reflns_Laue_measured_fraction_full 1.000
_diffrn_reflns_Laue_measured_fraction_max 0.997
_diffrn_reflns_limit_h_max 14
_diffrn_reflns_limit_h_min -10
_diffrn_reflns_limit_k_max 10
_diffrn_reflns_limit_k_min -10
_diffrn_reflns_limit_l_max 16
_diffrn_reflns_limit_l_min -17
_diffrn_reflns_number 16762
_diffrn_reflns_point_group_measured_fraction_full 1.000
_diffrn_reflns_point_group_measured_fraction_max 0.997
_diffrn_reflns_theta_full 25.242
_diffrn_reflns_theta_max 26.407
_diffrn_reflns_theta_min 1.787
_exptl_absorpt_coefficient_mu 3.040
_exptl_absorpt_correction_T_max 0.7454
_exptl_absorpt_correction_T_min 0.3619
_exptl_absorpt_correction_type multi-scan
_exptl_absorpt_process_details '<i>SADABS</i> (Sheldrick, 1996)'
_exptl_crystal_colour colorless
_exptl_crystal_density_diffrn 1.628
_exptl_crystal_description irregular
_exptl_crystal_F_000 664
_exptl_crystal_recrystallization_method 'Re-crystallisation from solvent: Chloroform'
_exptl_crystal_size_max 0.431
_exptl_crystal_size_mid 0.385
_exptl_crystal_size_min 0.352
_refine_diff_density_max 0.638
_refine_diff_density_min -0.615
_refine_diff_density_rms 0.069
_refine_ls_extinction_method none
_refine_ls_goodness_of_fit_ref 1.038
_refine_ls_hydrogen_treatment constr
_refine_ls_matrix_type full
_refine_ls_number_parameters 181
_refine_ls_number_reflns 2785
_refine_ls_number_restraints 0
_refine_ls_restrained_S_all 1.038
_refine_ls_R_factor_all 0.0454
_refine_ls_R_factor_gt 0.0347
_refine_ls_shift/su_max 0.000
_refine_ls_shift/su_mean 0.000
_refine_ls_structure_factor_coef Fsqd
_refine_ls_weighting_details 'w=1/[\s^2^(Fo^2^)+(0.0508P)^2^+0.4883P] where P=(Fo^2^+2Fc^2^)/3'
_refine_ls_weighting_scheme calc
_refine_ls_wR_factor_gt 0.0900
_refine_ls_wR_factor_ref 0.0958
_reflns_Friedel_coverage 0.000
_reflns_number_gt 2292
_reflns_number_total 2785
_reflns_threshold_expression 'I > 2\s(I)'
_cod_data_source_file c8ob02110d2.cif
_cod_data_source_block shelx
_cod_depositor_comments 'Adding full bibliography for 7156609.cif.'
_cod_database_code 7156609
_shelx_space_group_comment
;
The symmetry employed for this shelxl refinement is uniquely defined
by the following loop, which should always be used as a source of
symmetry information in preference to the above space-group names.
They are only intended as comments.
;
_shelx_estimated_absorpt_t_min 0.354
_shelx_estimated_absorpt_t_max 0.414
_shelxl_version_number 2014/6

loop_
_space_group_symop_operation_xyz
'x, y, z'
'-x, y+1/2, -z+1/2'
'-x, -y, -z'
'x, -y-1/2, z-1/2'

loop_
_atom_site_label
_atom_site_type_symbol
_atom_site_fract_x
_atom_site_fract_y
_atom_site_fract_z
_atom_site_U_iso_or_equiv
_atom_site_adp_type
_atom_site_occupancy
_atom_site_site_symmetry_order
_atom_site_calc_flag
_atom_site_refinement_flags_posn
_atom_site_refinement_flags_adp
Br1 Br 0.27351(3) 0.20649(3) 0.31135(2) 0.06061(14) Uani 1 1 d . .
O1 O -0.22358(19) 0.3435(3) -0.07046(14) 0.0689(6) Uani 1 1 d . .
O2 O -0.0981(2) 0.1864(3) -0.12643(16) 0.0782(7) Uani 1 1 d . .
O3 O 0.2699(2) 0.4986(3) 0.46243(14) 0.0734(6) Uani 1 1 d . .
N1 N -0.1308(2) 0.2728(3) -0.06423(15) 0.0511(5) Uani 1 1 d . .
C1 C -0.0517(2) 0.2942(3) 0.02223(17) 0.0403(5) Uani 1 1 d . .
C2 C -0.0861(2) 0.3953(3) 0.09125(16) 0.0426(5) Uani 1 1 d . .
H2 H -0.1587 0.4460 0.0842 0.051 Uiso 1 1 calc R U
C3 C -0.0110(2) 0.4200(3) 0.17115(16) 0.0418(5) Uani 1 1 d . .
H3 H -0.0332 0.4878 0.2185 0.050 Uiso 1 1 calc R U
C4 C 0.0976(2) 0.3444(3) 0.18142(16) 0.0386(5) Uani 1 1 d . .
C7 C 0.17917(19) 0.3808(3) 0.26508(16) 0.0406(5) Uani 1 1 d . .
C8 C 0.1939(2) 0.5234(3) 0.30368(18) 0.0465(6) Uani 1 1 d . .
H8 H 0.1483 0.6060 0.2767 0.056 Uiso 1 1 calc R U
C9 C 0.2774(2) 0.5647(3) 0.38722(18) 0.0487(6) Uani 1 1 d . .
C10 C 0.3676(2) 0.6881(3) 0.37410(17) 0.0422(5) Uani 1 1 d . .
C11 C 0.3701(2) 0.7751(3) 0.29126(19) 0.0481(6) Uani 1 1 d . .
H11 H 0.3135 0.7569 0.2416 0.058 Uiso 1 1 calc R U
C12 C 0.4558(2) 0.8883(3) 0.2820(2) 0.0584(7) Uani 1 1 d . .
H12 H 0.4565 0.9468 0.2264 0.070 Uiso 1 1 calc R U
C13 C 0.5399(3) 0.9146(4) 0.3547(2) 0.0657(8) Uani 1 1 d . .
H13 H 0.5979 0.9909 0.3482 0.079 Uiso 1 1 calc R U
C6 C 0.0544(2) 0.2156(3) 0.03022(19) 0.0483(6) Uani 1 1 d . .
H6 H 0.0760 0.1482 -0.0175 0.058 Uiso 1 1 calc R U
C5 C 0.1277(2) 0.2399(3) 0.11106(19) 0.0482(6) Uani 1 1 d . .
H5 H 0.1987 0.1852 0.1187 0.058 Uiso 1 1 calc R U
C14 C 0.5390(3) 0.8296(4) 0.4363(2) 0.0708(9) Uani 1 1 d . .
H14 H 0.5966 0.8479 0.4852 0.085 Uiso 1 1 calc R U
C15 C 0.4534(3) 0.7163(3) 0.4473(2) 0.0580(7) Uani 1 1 d . .
H15 H 0.4532 0.6592 0.5035 0.070 Uiso 1 1 calc R U

loop_
_atom_site_aniso_label
_atom_site_aniso_U_11
_atom_site_aniso_U_22
_atom_site_aniso_U_33
_atom_site_aniso_U_23
_atom_site_aniso_U_13
_atom_site_aniso_U_12
Br1 0.0585(2) 0.05115(18) 0.0697(2) 0.01445(12) -0.01040(14) 0.00413(12)
O1 0.0598(13) 0.0875(14) 0.0561(12) 0.0003(11) -0.0146(9) 0.0139(12)
O2 0.0945(18) 0.0902(16) 0.0476(12) -0.0203(11) -0.0086(11) 0.0132(13)
O3 0.0837(16) 0.0805(14) 0.0539(12) 0.0128(10) -0.0087(10) -0.0288(12)
N1 0.0583(15) 0.0547(12) 0.0390(12) 0.0034(10) -0.0040(10) -0.0050(11)
C1 0.0414(13) 0.0417(12) 0.0375(13) 0.0030(9) 0.0006(10) -0.0045(10)
C2 0.0373(12) 0.0465(12) 0.0440(13) 0.0021(10) 0.0035(9) 0.0042(10)
C3 0.0401(13) 0.0443(12) 0.0412(13) -0.0029(10) 0.0052(10) 0.0024(10)
C4 0.0367(12) 0.0350(10) 0.0439(13) 0.0030(9) 0.0023(9) -0.0034(9)
C7 0.0350(12) 0.0436(12) 0.0431(13) 0.0088(10) 0.0023(9) -0.0021(10)
C8 0.0407(14) 0.0472(12) 0.0502(14) 0.0028(11) -0.0043(10) -0.0030(10)
C9 0.0487(15) 0.0502(13) 0.0462(15) -0.0006(11) -0.0033(11) -0.0017(11)
C10 0.0392(13) 0.0431(11) 0.0437(13) -0.0057(10) -0.0003(10) 0.0039(10)
C11 0.0422(14) 0.0527(14) 0.0486(15) -0.0021(11) -0.0022(11) 0.0022(11)
C12 0.0527(16) 0.0610(16) 0.0625(17) 0.0051(13) 0.0101(13) -0.0030(13)
C13 0.0501(17) 0.0696(18) 0.078(2) -0.0086(16) 0.0074(14) -0.0160(14)
C6 0.0495(15) 0.0457(13) 0.0502(15) -0.0078(11) 0.0072(11) 0.0044(11)
C5 0.0402(14) 0.0462(12) 0.0576(16) -0.0046(11) 0.0005(11) 0.0054(11)
C14 0.0521(18) 0.092(2) 0.065(2) -0.0131(17) -0.0110(14) -0.0190(16)
C15 0.0531(17) 0.0698(18) 0.0491(16) -0.0011(13) -0.0079(12) -0.0059(13)

loop_
_atom_type_symbol
_atom_type_description
_atom_type_scat_dispersion_real
_atom_type_scat_dispersion_imag
_atom_type_scat_source
C C 0.0033 0.0016 'International Tables Vol C Tables 4.2.6.8 and 6.1.1.4'
H H 0.0000 0.0000 'International Tables Vol C Tables 4.2.6.8 and 6.1.1.4'
N N 0.0061 0.0033 'International Tables Vol C Tables 4.2.6.8 and 6.1.1.4'
O O 0.0106 0.0060 'International Tables Vol C Tables 4.2.6.8 and 6.1.1.4'
Br Br -0.2901 2.4595 'International Tables Vol C Tables 4.2.6.8 and 6.1.1.4'

loop_
_geom_angle_atom_site_label_1
_geom_angle_atom_site_label_2
_geom_angle_atom_site_label_3
_geom_angle
O1 N1 O2 123.6(2)
O1 N1 C1 118.4(2)
O2 N1 C1 118.0(2)
C2 C1 C6 122.5(2)
C2 C1 N1 118.4(2)
C6 C1 N1 119.2(2)
C1 C2 C3 118.8(2)
C1 C2 H2 120.6
C3 C2 H2 120.6
C2 C3 C4 120.5(2)
C2 C3 H3 119.7
C4 C3 H3 119.7
C3 C4 C5 118.8(2)
C3 C4 C7 119.3(2)
C5 C4 C7 121.9(2)
C8 C7 C4 124.8(2)
C8 C7 Br1 120.14(18)
C4 C7 Br1 114.94(16)
C7 C8 C9 126.0(2)
C7 C8 H8 117.0
C9 C8 H8 117.0
O3 C9 C10 121.9(2)
O3 C9 C8 120.3(2)
C10 C9 C8 117.8(2)
C11 C10 C15 118.9(2)
C11 C10 C9 122.4(2)
C15 C10 C9 118.7(2)
C12 C11 C10 120.4(3)
C12 C11 H11 119.8
C10 C11 H11 119.8
C13 C12 C11 120.1(3)
C13 C12 H12 120.0
C11 C12 H12 120.0
C14 C13 C12 120.2(3)
C14 C13 H13 119.9
C12 C13 H13 119.9
C1 C6 C5 118.1(2)
C1 C6 H6 121.0
C5 C6 H6 121.0
C6 C5 C4 121.3(2)
C6 C5 H5 119.3
C4 C5 H5 119.3
C13 C14 C15 120.7(3)
C13 C14 H14 119.7
C15 C14 H14 119.7
C14 C15 C10 119.7(3)
C14 C15 H15 120.1
C10 C15 H15 120.1

loop_
_geom_bond_atom_site_label_1
_geom_bond_atom_site_label_2
_geom_bond_distance
Br1 C7 1.901(2)
O1 N1 1.212(3)
O2 N1 1.223(3)
O3 C9 1.212(3)
N1 C1 1.475(3)
C1 C2 1.376(3)
C1 C6 1.376(4)
C2 C3 1.382(3)
C2 H2 0.9300
C3 C4 1.391(3)
C3 H3 0.9300
C4 C5 1.392(4)
C4 C7 1.481(3)
C7 C8 1.319(3)
C8 C9 1.501(3)
C8 H8 0.9300
C9 C10 1.482(3)
C10 C11 1.385(4)
C10 C15 1.391(4)
C11 C12 1.377(4)
C11 H11 0.9300
C12 C13 1.370(4)
C12 H12 0.9300
C13 C14 1.361(5)
C13 H13 0.9300
C6 C5 1.380(4)
C6 H6 0.9300
C5 H5 0.9300
C14 C15 1.380(4)
C14 H14 0.9300
C15 H15 0.9300

loop_
_geom_torsion_atom_site_label_1
_geom_torsion_atom_site_label_2
_geom_torsion_atom_site_label_3
_geom_torsion_atom_site_label_4
_geom_torsion
O1 N1 C1 C2 -0.9(3)
O2 N1 C1 C2 177.9(2)
O1 N1 C1 C6 -179.6(2)
O2 N1 C1 C6 -0.7(3)
C6 C1 C2 C3 0.6(4)
N1 C1 C2 C3 -178.0(2)
C1 C2 C3 C4 0.2(3)
C2 C3 C4 C5 -1.9(4)
C2 C3 C4 C7 176.3(2)
C3 C4 C7 C8 -38.0(3)
C5 C4 C7 C8 140.1(3)
C3 C4 C7 Br1 146.11(18)
C5 C4 C7 Br1 -35.8(3)
C4 C7 C8 C9 -178.7(2)
Br1 C7 C8 C9 -3.0(4)
C7 C8 C9 O3 -58.9(4)
C7 C8 C9 C10 121.3(3)
O3 C9 C10 C11 -173.8(3)
C8 C9 C10 C11 6.0(4)
O3 C9 C10 C15 6.9(4)
C8 C9 C10 C15 -173.3(2)
C15 C10 C11 C12 -0.4(4)
C9 C10 C11 C12 -179.8(2)
C10 C11 C12 C13 0.6(4)
C11 C12 C13 C14 -0.2(5)
C2 C1 C6 C5 0.3(4)
N1 C1 C6 C5 178.9(2)
C1 C6 C5 C4 -2.0(4)
C3 C4 C5 C6 2.8(4)
C7 C4 C5 C6 -175.3(2)
C12 C13 C14 C15 -0.2(5)
C13 C14 C15 C10 0.4(5)
C11 C10 C15 C14 0.0(4)
C9 C10 C15 C14 179.3(3)
